data_4089646
loop_
_publ_author_name
'Izod, Keith'
'Dixon, Casey M.'
'McMeekin, Emma'
'Rodgers, Lee'
'Harrington, Ross W.'
'Baisch, Ulrich'

_publ_section_title
;
 Synthesis and Structural Characterization of Phosphine--Borane-Stabilized
 Dicarbanions with either Rigid or Flexible Spacers
;
_journal_issue 1
_journal_name_full Organometallics
_journal_page_first 378
_journal_paper_doi 10.1021/om4011142
_journal_volume 33
_journal_year 2013
_chemical_formula_moiety 'C29 H64 B2 K N3 P2'
_chemical_formula_sum 'C29 H64 B2 K N3 P2'
_chemical_formula_weight 577.49
_space_group_crystal_system monoclinic
_space_group_IT_number 14
_space_group_name_Hall '-P 2ybc'
_space_group_name_H-M_alt 'P 1 21/c 1'
_atom_sites_solution_hydrogens mixed
_atom_sites_solution_primary direct
_audit_creation_date 2013-11-13
_audit_creation_method
;
Olex2 1.2
(compiled 2013.09.17 svn.r2790 for OlexSys, GUI svn.r4601)
;
_cell_angle_alpha 90
_cell_angle_beta 110.357(6)
_cell_angle_gamma 90
_cell_formula_units_Z 4
_cell_length_a 16.4751(10)
_cell_length_b 11.6808(5)
_cell_length_c 19.7554(9)
_cell_measurement_reflns_used 7550
_cell_measurement_temperature 150.15
_cell_measurement_theta_max 28.6634
_cell_measurement_theta_min 2.9259
_cell_volume 3564.3(3)
_computing_cell_refinement
;
CrysAlisPro, Oxford Diffraction Ltd.,
Version 1.171.34.44 (release 25-10-2010 CrysAlis171 .NET)
(compiled Oct 25 2010,18:11:34)
;
_computing_data_collection
;
CrysAlisPro, Oxford Diffraction Ltd.,
Version 1.171.34.44 (release 25-10-2010 CrysAlis171 .NET)
(compiled Oct 25 2010,18:11:34)
;
_computing_data_reduction
;
CrysAlisPro, Oxford Diffraction Ltd.,
Version 1.171.34.44 (release 25-10-2010 CrysAlis171 .NET)
(compiled Oct 25 2010,18:11:34)
;
_computing_molecular_graphics
;
O. V. Dolomanov, L. J. Bourhis, R. J. Gildea, J. A. K. Howard and H. Puschmann,
OLEX2: a complete structure solution, refinement and analysis program.
J. Appl. Cryst. (2009). 42, 339-341.
;
_computing_publication_material
;
O. V. Dolomanov, L. J. Bourhis, R. J. Gildea, J. A. K. Howard and H. Puschmann,
OLEX2: a complete structure solution, refinement and analysis program.
J. Appl. Cryst. (2009). 42, 339-341.
;
_computing_structure_refinement
;
SHELX, G.M. Sheldrick, Acta Cryst.
(2008). A64, 112-122
;
_computing_structure_solution
;
SHELX, G.M. Sheldrick, Acta Cryst.
(2008). A64, 112-122
;
_diffrn_ambient_temperature 150.15
_diffrn_detector_area_resol_mean 10.3968
_diffrn_measured_fraction_theta_full 0.998
_diffrn_measured_fraction_theta_max 0.998
_diffrn_measurement_details
;
#__ type_ start__ end____ width___ exp.time_
  1 omega  -84.00   18.00   1.0000    6.0000
omega____ theta____ kappa____ phi______ frames
    -       -8.0288  -38.0000   60.0000 102

#__ type_ start__ end____ width___ exp.time_
  2 omega   -3.00   23.00   1.0000    6.0000
omega____ theta____ kappa____ phi______ frames
    -       -8.0288   38.0000   30.0000 26

#__ type_ start__ end____ width___ exp.time_
  3 omega   -2.00   25.00   1.0000    6.0000
omega____ theta____ kappa____ phi______ frames
    -       -8.0288  -83.0000  -65.0000 27

#__ type_ start__ end____ width___ exp.time_
  4 omega  -69.00   20.00   1.0000    6.0000
omega____ theta____ kappa____ phi______ frames
    -        9.8257  -77.0000   60.0000 89

#__ type_ start__ end____ width___ exp.time_
  5 omega   -6.00   19.00   1.0000    6.0000
omega____ theta____ kappa____ phi______ frames
    -        9.8257   83.0000 -114.0000 25
;
_diffrn_measurement_device_type 'Xcalibur, Atlas, Gemini ultra'
_diffrn_measurement_method '\w scans'
_diffrn_orient_matrix_UB_11 0.0326079000
_diffrn_orient_matrix_UB_12 0.0136380000
_diffrn_orient_matrix_UB_13 0.0334388000
_diffrn_orient_matrix_UB_21 -0.0235412000
_diffrn_orient_matrix_UB_22 0.0494189000
_diffrn_orient_matrix_UB_23 0.0029290000
_diffrn_orient_matrix_UB_31 -0.0222245000
_diffrn_orient_matrix_UB_32 -0.0325423000
_diffrn_orient_matrix_UB_33 0.0183984000
_diffrn_radiation_monochromator graphite
_diffrn_radiation_type 'Mo K\a'
_diffrn_radiation_wavelength 0.7107
_diffrn_reflns_av_R_equivalents 0.0425
_diffrn_reflns_av_unetI/netI 0.0438
_diffrn_reflns_Laue_measured_fraction_full 0.998
_diffrn_reflns_Laue_measured_fraction_max 0.998
_diffrn_reflns_limit_h_max 19
_diffrn_reflns_limit_h_min -16
_diffrn_reflns_limit_k_max 13
_diffrn_reflns_limit_k_min -13
_diffrn_reflns_limit_l_max 23
_diffrn_reflns_limit_l_min -23
_diffrn_reflns_number 22034
_diffrn_reflns_point_group_measured_fraction_full 0.998
_diffrn_reflns_point_group_measured_fraction_max 0.998
_diffrn_reflns_theta_full 25.000
_diffrn_reflns_theta_max 24.998
_diffrn_reflns_theta_min 2.932
_diffrn_source 'Enhance (Mo) X-ray Source'
_diffrn_standards_number 0
_exptl_absorpt_coefficient_mu 0.260
_exptl_absorpt_correction_T_max 1.00000
_exptl_absorpt_correction_T_min 0.96394
_exptl_absorpt_correction_type multi-scan
_exptl_absorpt_process_details
;
CrysAlisPro, Oxford Diffraction Ltd.,
Version 1.171.34.44 (release 25-10-2010 CrysAlis171 .NET)
(compiled Oct 25 2010,18:11:34)
Empirical absorption correction using spherical harmonics,
 implemented in SCALE3 ABSPACK scaling algorithm.
;
_exptl_crystal_colour yellow
_exptl_crystal_colour_primary yellow
_exptl_crystal_density_diffrn 1.076
_exptl_crystal_description block
_exptl_crystal_F_000 1272
_exptl_crystal_size_max 0.3
_exptl_crystal_size_mid 0.3
_exptl_crystal_size_min 0.3
_refine_diff_density_max 0.520
_refine_diff_density_min -0.267
_refine_diff_density_rms 0.046
_refine_ls_extinction_method none
_refine_ls_goodness_of_fit_ref 1.018
_refine_ls_hydrogen_treatment mixed
_refine_ls_matrix_type full
_refine_ls_number_parameters 403
_refine_ls_number_reflns 6260
_refine_ls_number_restraints 0
_refine_ls_restrained_S_all 1.018
_refine_ls_R_factor_all 0.0597
_refine_ls_R_factor_gt 0.0415
_refine_ls_shift/su_max 0.003
_refine_ls_shift/su_mean 0.000
_refine_ls_structure_factor_coef Fsqd
_refine_ls_weighting_details
;
 w=1/[\s^2^(Fo^2^)+(0.0394P)^2^+1.8179P]
 where P=(Fo^2^+2Fc^2^)/3
;
_refine_ls_weighting_scheme calc
_refine_ls_wR_factor_gt 0.0913
_refine_ls_wR_factor_ref 0.1012
_reflns_Friedel_coverage 0.000
_reflns_number_gt 4907
_reflns_number_total 6260
_reflns_threshold_expression 'I > 2\s(I)'
_cod_data_source_file om4011142_si_001.cif
_cod_data_source_block 1c_ki486
_cod_database_code 4089646
_shelxl_version_number 2013-2
_chemical_oxdiff_formula 'C40 H50 K P2 B2 N3'
_shelx_space_group_comment
;
The symmetry employed for this shelxl refinement is uniquely defined
by the following loop, which should always be used as a source of
symmetry information in preference to the above space-group names.
They are only intended as comments.
;
_shelx_estimated_absorpt_t_max 0.926
_shelx_estimated_absorpt_t_min 0.926
_reflns_odcompleteness_completeness 99.76
_reflns_odcompleteness_iscentric 1
_reflns_odcompleteness_theta 24.97
_olex2_refinement_description
;
1. Others
 Fixed Uiso: H3(0.034) H4(0.039) H5(0.039) H6(0.034) H9(0.032) H10A(0.053)
 H10B(0.053) H10C(0.053) H11A(0.05) H11B(0.05) H11C(0.05) H12(0.033)
 H13A(0.054) H13B(0.054) H13C(0.054) H14A(0.053) H14B(0.053) H14C(0.053)
 H15(0.058) H16A(0.096) H16B(0.096) H16C(0.096) H17A(0.129) H17B(0.129)
 H17C(0.129) H18(0.037) H19A(0.072) H19B(0.072) H19C(0.072) H20A(0.064)
 H20B(0.064) H20C(0.064) H21A(0.099) H21B(0.099) H21C(0.099) H22A(0.104)
 H22B(0.104) H22C(0.104) H23A(0.043) H23B(0.043) H24A(0.039) H24B(0.039)
 H25A(0.085) H25B(0.085) H25C(0.085) H26A(0.046) H26B(0.046) H27A(0.053)
 H27B(0.053) H28A(0.085) H28B(0.085) H28C(0.085) H29A(0.1) H29B(0.1) H29C(0.1)
 H23C(0.056) H23D(0.056) H24C(0.05) H24D(0.05)
 Fixed X: H3(0.6978) H4(0.8416) H5(0.9211) H6(0.8566) H9(0.4206) H10A(0.3788)
 H10B(0.4707) H10C(0.4659) H11A(0.3346) H11B(0.4215) H11C(0.3844) H12(0.5215)
 H13A(0.5003) H13B(0.5422) H13C(0.4514) H14A(0.6401) H14B(0.6719) H14C(0.6815)
 H15(0.7368) H16A(0.6356) H16B(0.5938) H16C(0.6105) H17A(0.7892) H17B(0.7739)
 H17C(0.8456) H18(0.5853) H19A(0.6038) H19B(0.6558) H19C(0.7066) H20A(0.5822)
 H20B(0.6836) H20C(0.6172) H21A(0.8643) H21B(0.8326) H21C(0.9242) H22A(0.9771)
 H22B(1.0401) H22C(1.0226) H23A(1.0036) H23B(0.9921) H24A(0.8427) H24B(0.913)
 H25A(0.7392) H25B(0.7744) H25C(0.7369) H26A(0.9668) H26B(0.9054) H27A(0.815)
 H27B(0.912) H28A(0.9763) H28B(0.9857) H28C(0.9429) H29A(0.7622) H29B(0.8199)
 H29C(0.8533) H23C(0.8558) H23D(0.9574) H24C(0.9874) H24D(0.9369)
 Fixed Y: H3(-0.178) H4(-0.2341) H5(-0.183) H6(-0.0834) H9(-0.0093)
 H10A(0.1069) H10B(0.0481) H10C(0.18) H11A(0.1619) H11B(0.2236) H11C(0.1157)
 H12(0.1089) H13A(-0.0666) H13B(-0.1326) H13C(-0.0681) H14A(0.043) H14B(0.124)
 H14C(-0.0119) H15(-0.1183) H16A(-0.2666) H16B(-0.1425) H16C(-0.1902) H17A(-
 0.2865) H17B(-0.2415) H17C(-0.1824) H18(0.0418) H19A(0.1442) H19B(0.0258)
 H19C(0.143) H20A(0.2425) H20B(0.2449) H20C(0.1902) H21A(0.0489) H21B(0.1635)
 H21C(0.1084) H22A(0.0519) H22B(0.1157) H22C(0.1698) H23A(0.3262) H23B(0.2932)
 H24A(0.3606) H24B(0.4609) H25A(0.4748) H25B(0.535) H25C(0.4074) H26A(0.4737)
 H26B(0.5745) H27A(0.5546) H27B(0.5704) H28A(0.3411) H28B(0.42) H28C(0.2957)
 H29A(0.4641) H29B(0.3695) H29C(0.499) H23C(0.2923) H23D(0.2818) H24C(0.3839)
 H24D(0.4584)
 Fixed Z: H3(0.9012) H4(0.9356) H5(0.8619) H6(0.7564) H9(0.752) H10A(0.647)
 H10B(0.6599) H10C(0.6802) H11A(0.7468) H11B(0.7969) H11C(0.8268) H12(0.9141)
 H13A(0.9591) H13B(0.9083) H13C(0.8735) H14A(1.011) H14B(0.9598) H14C(0.9562)
 H15(0.5274) H16A(0.5289) H16B(0.5063) H16C(0.586) H17A(0.587) H17B(0.6582)
 H17C(0.6321) H18(0.5476) H19A(0.4517) H19B(0.4633) H19C(0.4916) H20A(0.552)
 H20B(0.5981) H20C(0.6319) H21A(0.9334) H21B(0.961) H21C(1.0067) H22A(0.8901)
 H22B(0.9605) H22C(0.8823) H23A(0.9263) H23B(1.0013) H24A(0.9503) H24B(0.9626)
 H25A(0.7956) H25B(0.8732) H25C(0.8655) H26A(0.8497) H26B(0.8583) H27A(0.7397)
 H27B(0.7412) H28A(0.7745) H28B(0.7114) H28C(0.693) H29A(0.6277) H29B(0.607)
 H29C(0.6213) H23C(0.9711) H23D(1.0181) H24C(0.927) H24D(0.9678)
;

loop_
_space_group_symop_operation_xyz
'x, y, z'
'-x, y+1/2, -z+1/2'
'-x, -y, -z'
'x, -y-1/2, z-1/2'

loop_
_atom_site_label
_atom_site_type_symbol
_atom_site_fract_x
_atom_site_fract_y
_atom_site_fract_z
_atom_site_U_iso_or_equiv
_atom_site_adp_type
_atom_site_occupancy
_atom_site_site_symmetry_order
_atom_site_calc_flag
_atom_site_refinement_flags_posn
_atom_site_refinement_flags_adp
_atom_site_refinement_flags_occupancy
_atom_site_disorder_assembly
_atom_site_disorder_group
K1 K 0.80328(3) 0.20599(4) 0.77298(2) 0.03101(14) Uani 1 1 d . . . . .
P1 P 0.55907(3) 0.06388(4) 0.81392(3) 0.02231(14) Uani 1 1 d . . . . .
P2 P 0.72783(4) 0.00064(5) 0.62062(3) 0.02478(14) Uani 1 1 d . . . . .
N1 N 0.92390(15) 0.18946(17) 0.91806(11) 0.0497(6) Uani 1 1 d . . . . .
N2 N 0.85551(14) 0.41699(15) 0.85893(10) 0.0386(5) Uani 1 1 d . . . . .
N3 N 0.86483(13) 0.41231(18) 0.71241(10) 0.0400(5) Uani 1 1 d . . . . .
B1 B 0.62200(17) 0.2013(2) 0.81054(13) 0.0278(5) Uani 1 1 d . . . . .
H1A H 0.6900(16) 0.1870(19) 0.8471(12) 0.046(7) Uiso 1 1 d . . . . .
H1 H 0.5882(15) 0.269(2) 0.8312(12) 0.041(6) Uiso 1 1 d . . . . .
H1C H 0.6202(15) 0.2163(19) 0.7552(12) 0.043(6) Uiso 1 1 d . . . . .
B2 B 0.83836(19) 0.0723(3) 0.63444(16) 0.0420(7) Uani 1 1 d . . . . .
H1D H 0.8852(19) 0.058(2) 0.6876(16) 0.072(9) Uiso 1 1 d . . . . .
H2 H 0.853(2) 0.060(3) 0.5892(17) 0.085(10) Uiso 1 1 d . . . . .
H1B H 0.825(2) 0.169(3) 0.6366(16) 0.088(10) Uiso 1 1 d . . . . .
C1 C 0.59430(14) -0.07179(18) 0.78733(11) 0.0234(5) Uani 1 1 d . . . . .
H1E H 0.5670(13) -0.0751(17) 0.7361(12) 0.026(5) Uiso 1 1 d . . . . .
H1F H 0.5675(13) -0.1255(18) 0.8055(11) 0.023(5) Uiso 1 1 d . . . . .
C2 C 0.68916(13) -0.09692(16) 0.80875(10) 0.0227(4) Uani 1 1 d . . . . .
C3 C 0.73007(14) -0.15823(17) 0.87135(10) 0.0281(5) Uani 1 1 d . . . . .
H3 H 0.6978 -0.1780 0.9012 0.034 Uiso 1 1 calc R U . . .
C4 C 0.81536(15) -0.19188(18) 0.89240(11) 0.0325(5) Uani 1 1 d . . . . .
H4 H 0.8416 -0.2341 0.9356 0.039 Uiso 1 1 calc R U . . .
C5 C 0.86185(14) -0.16210(19) 0.84833(11) 0.0325(5) Uani 1 1 d . . . . .
H5 H 0.9211 -0.1830 0.8619 0.039 Uiso 1 1 calc R U . . .
C6 C 0.82285(14) -0.10265(18) 0.78518(11) 0.0287(5) Uani 1 1 d . . . . .
H6 H 0.8566 -0.0834 0.7564 0.034 Uiso 1 1 calc R U . . .
C7 C 0.73470(13) -0.06880(16) 0.76098(10) 0.0234(4) Uani 1 1 d . . . . .
C8 C 0.69330(14) -0.01309(18) 0.69373(11) 0.0246(5) Uani 1 1 d . . . . .
H8 H 0.6376(14) 0.0061(17) 0.6818(11) 0.024(6) Uiso 1 1 d . . . . .
C9 C 0.44524(13) 0.06950(18) 0.75472(11) 0.0267(5) Uani 1 1 d . . . . .
H9 H 0.4206 -0.0093 0.7520 0.032 Uiso 1 1 calc R U . . .
C10 C 0.43968(15) 0.1042(2) 0.67863(11) 0.0352(5) Uani 1 1 d . . . . .
H10A H 0.3788 0.1069 0.6470 0.053 Uiso 1 1 calc R U . . .
H10B H 0.4707 0.0481 0.6599 0.053 Uiso 1 1 calc R U . . .
H10C H 0.4659 0.1800 0.6802 0.053 Uiso 1 1 calc R U . . .
C11 C 0.39158(14) 0.14993(19) 0.78391(12) 0.0331(5) Uani 1 1 d . . . . .
H11A H 0.3346 0.1619 0.7468 0.050 Uiso 1 1 calc R U . . .
H11B H 0.4215 0.2236 0.7969 0.050 Uiso 1 1 calc R U . . .
H11C H 0.3844 0.1157 0.8268 0.050 Uiso 1 1 calc R U . . .
C12 C 0.55565(14) 0.04346(18) 0.90520(10) 0.0277(5) Uani 1 1 d . . . . .
H12 H 0.5215 0.1089 0.9141 0.033 Uiso 1 1 calc R U . . .
C13 C 0.50813(16) -0.06572(19) 0.91214(12) 0.0362(6) Uani 1 1 d . . . . .
H13A H 0.5003 -0.0666 0.9591 0.054 Uiso 1 1 calc R U . . .
H13B H 0.5422 -0.1326 0.9083 0.054 Uiso 1 1 calc R U . . .
H13C H 0.4514 -0.0681 0.8735 0.054 Uiso 1 1 calc R U . . .
C14 C 0.64531(15) 0.0502(2) 0.96323(11) 0.0355(5) Uani 1 1 d . . . . .
H14A H 0.6401 0.0430 1.0110 0.053 Uiso 1 1 calc R U . . .
H14B H 0.6719 0.1240 0.9598 0.053 Uiso 1 1 calc R U . . .
H14C H 0.6815 -0.0119 0.9562 0.053 Uiso 1 1 calc R U . . .
C15 C 0.72210(18) -0.1358(2) 0.57134(14) 0.0480(7) Uani 1 1 d . . . . .
H15 H 0.7368 -0.1183 0.5274 0.058 Uiso 1 1 calc R U . . .
C16 C 0.6326(2) -0.1884(2) 0.54589(16) 0.0642(9) Uani 1 1 d . . . . .
H16A H 0.6356 -0.2666 0.5289 0.096 Uiso 1 1 calc R U . . .
H16B H 0.5938 -0.1425 0.5063 0.096 Uiso 1 1 calc R U . . .
H16C H 0.6105 -0.1902 0.5860 0.096 Uiso 1 1 calc R U . . .
C17 C 0.7884(3) -0.2187(3) 0.61602(18) 0.0857(12) Uani 1 1 d . . . . .
H17A H 0.7892 -0.2865 0.5870 0.129 Uiso 1 1 calc R U . . .
H17B H 0.7739 -0.2415 0.6582 0.129 Uiso 1 1 calc R U . . .
H17C H 0.8456 -0.1824 0.6321 0.129 Uiso 1 1 calc R U . . .
C18 C 0.64054(15) 0.08503(19) 0.55685(11) 0.0310(5) Uani 1 1 d . . . . .
H18 H 0.5853 0.0418 0.5476 0.037 Uiso 1 1 calc R U . . .
C19 C 0.65278(18) 0.1009(2) 0.48440(12) 0.0480(7) Uani 1 1 d . . . . .
H19A H 0.6038 0.1442 0.4517 0.072 Uiso 1 1 calc R U . . .
H19B H 0.6558 0.0258 0.4633 0.072 Uiso 1 1 calc R U . . .
H19C H 0.7066 0.1430 0.4916 0.072 Uiso 1 1 calc R U . . .
C20 C 0.62994(18) 0.2009(2) 0.58741(12) 0.0428(6) Uani 1 1 d . . . . .
H20A H 0.5822 0.2425 0.5520 0.064 Uiso 1 1 calc R U . . .
H20B H 0.6836 0.2449 0.5981 0.064 Uiso 1 1 calc R U . . .
H20C H 0.6172 0.1902 0.6319 0.064 Uiso 1 1 calc R U . . .
C21 C 0.8830(2) 0.1222(3) 0.95796(15) 0.0660(8) Uani 1 1 d . . . . .
H21A H 0.8643 0.0489 0.9334 0.099 Uiso 1 1 calc R U . A 2
H21B H 0.8326 0.1635 0.9610 0.099 Uiso 1 1 calc R U . A 2
H21C H 0.9242 0.1084 1.0067 0.099 Uiso 1 1 calc R U . A 2
C22 C 0.9968(2) 0.1266(3) 0.91230(17) 0.0696(9) Uani 1 1 d . . . . .
H22A H 0.9771 0.0519 0.8901 0.104 Uiso 1 1 calc R U . . .
H22B H 1.0401 0.1157 0.9605 0.104 Uiso 1 1 calc R U . . .
H22C H 1.0226 0.1698 0.8823 0.104 Uiso 1 1 calc R U . . .
C23 C 0.9612(3) 0.3011(3) 0.9487(2) 0.0362(14) Uani 0.742(11) 1 d . . P B 1
H23A H 1.0036 0.3262 0.9263 0.043 Uiso 0.742(11) 1 calc R U P B 1
H23B H 0.9921 0.2932 1.0013 0.043 Uiso 0.742(11) 1 calc R U P B 1
C24 C 0.8895(7) 0.3906(5) 0.9346(3) 0.0327(14) Uani 0.71(2) 1 d . . P B 1
H24A H 0.8427 0.3606 0.9503 0.039 Uiso 0.71(2) 1 calc R U P B 1
H24B H 0.9130 0.4609 0.9626 0.039 Uiso 0.71(2) 1 calc R U P B 1
C25 C 0.76949(18) 0.4622(2) 0.84736(17) 0.0564(7) Uani 1 1 d . . . . .
H25A H 0.7392 0.4748 0.7956 0.085 Uiso 1 1 calc R U . . .
H25B H 0.7744 0.5350 0.8732 0.085 Uiso 1 1 calc R U . . .
H25C H 0.7369 0.4074 0.8655 0.085 Uiso 1 1 calc R U . . .
C26 C 0.90598(15) 0.5001(2) 0.83444(13) 0.0387(6) Uani 1 1 d . . . . .
H26A H 0.9668 0.4737 0.8497 0.046 Uiso 1 1 calc R U . . .
H26B H 0.9054 0.5745 0.8583 0.046 Uiso 1 1 calc R U . . .
C27 C 0.87258(17) 0.5175(2) 0.75390(13) 0.0439(6) Uani 1 1 d . . . . .
H27A H 0.8150 0.5546 0.7397 0.053 Uiso 1 1 calc R U . . .
H27B H 0.9120 0.5704 0.7412 0.053 Uiso 1 1 calc R U . . .
C28 C 0.94928(17) 0.3633(3) 0.72373(16) 0.0568(8) Uani 1 1 d . . . . .
H28A H 0.9763 0.3411 0.7745 0.085 Uiso 1 1 calc R U . . .
H28B H 0.9857 0.4200 0.7114 0.085 Uiso 1 1 calc R U . . .
H28C H 0.9429 0.2957 0.6930 0.085 Uiso 1 1 calc R U . . .
C29 C 0.8215(2) 0.4384(3) 0.63578(14) 0.0670(9) Uani 1 1 d . . . . .
H29A H 0.7622 0.4641 0.6277 0.100 Uiso 1 1 calc R U . . .
H29B H 0.8199 0.3695 0.6070 0.100 Uiso 1 1 calc R U . . .
H29C H 0.8533 0.4990 0.6213 0.100 Uiso 1 1 calc R U . . .
C23A C 0.9148(11) 0.2905(9) 0.9687(6) 0.046(4) Uani 0.258(11) 1 d . . P B 2
H23C H 0.8558 0.2923 0.9711 0.056 Uiso 0.258(11) 1 calc R U P B 2
H23D H 0.9574 0.2818 1.0181 0.056 Uiso 0.258(11) 1 calc R U P B 2
C24A C 0.932(2) 0.3924(13) 0.9351(7) 0.042(5) Uani 0.29(2) 1 d . . P B 2
H24C H 0.9874 0.3839 0.9270 0.050 Uiso 0.29(2) 1 calc R U P B 2
H24D H 0.9369 0.4584 0.9678 0.050 Uiso 0.29(2) 1 calc R U P B 2

loop_
_atom_site_aniso_label
_atom_site_aniso_U_11
_atom_site_aniso_U_22
_atom_site_aniso_U_33
_atom_site_aniso_U_23
_atom_site_aniso_U_13
_atom_site_aniso_U_12
K1 0.0283(3) 0.0366(3) 0.0272(2) -0.0039(2) 0.0084(2) -0.0049(2)
P1 0.0246(3) 0.0224(3) 0.0215(3) -0.0016(2) 0.0100(2) -0.0028(2)
P2 0.0271(3) 0.0267(3) 0.0219(3) -0.0007(2) 0.0103(2) 0.0022(2)
N1 0.0643(16) 0.0282(11) 0.0366(11) 0.0002(9) -0.0079(10) 0.0035(10)
N2 0.0558(14) 0.0260(10) 0.0305(10) 0.0021(8) 0.0107(9) -0.0019(9)
N3 0.0349(12) 0.0515(13) 0.0342(10) 0.0037(10) 0.0126(9) -0.0116(10)
B1 0.0334(15) 0.0255(13) 0.0281(13) -0.0021(11) 0.0154(11) -0.0070(11)
B2 0.0304(16) 0.062(2) 0.0354(15) 0.0055(15) 0.0144(13) -0.0032(14)
C1 0.0265(12) 0.0231(11) 0.0215(11) 0.0006(9) 0.0097(9) -0.0036(9)
C2 0.0274(12) 0.0189(10) 0.0216(10) -0.0034(9) 0.0083(9) -0.0026(9)
C3 0.0365(13) 0.0255(11) 0.0234(10) -0.0008(9) 0.0117(9) -0.0026(10)
C4 0.0389(14) 0.0270(12) 0.0248(11) 0.0045(9) 0.0027(10) 0.0034(10)
C5 0.0269(12) 0.0323(12) 0.0326(12) 0.0006(10) 0.0032(10) 0.0047(10)
C6 0.0284(12) 0.0305(12) 0.0289(11) 0.0014(10) 0.0121(9) 0.0006(9)
C7 0.0247(11) 0.0205(11) 0.0231(10) -0.0027(9) 0.0059(8) -0.0012(9)
C8 0.0198(12) 0.0307(12) 0.0235(10) 0.0023(9) 0.0078(9) 0.0036(9)
C9 0.0255(12) 0.0241(11) 0.0302(11) -0.0017(9) 0.0092(9) -0.0003(9)
C10 0.0360(14) 0.0377(13) 0.0281(11) -0.0017(10) 0.0066(10) 0.0050(11)
C11 0.0301(13) 0.0317(12) 0.0395(12) 0.0009(10) 0.0147(10) 0.0041(10)
C12 0.0333(13) 0.0296(12) 0.0237(10) -0.0027(9) 0.0145(9) -0.0033(10)
C13 0.0446(15) 0.0375(13) 0.0321(12) 0.0033(10) 0.0204(11) -0.0065(11)
C14 0.0408(14) 0.0419(14) 0.0230(11) -0.0043(10) 0.0101(10) -0.0020(11)
C15 0.0678(19) 0.0336(14) 0.0481(15) -0.0079(12) 0.0270(14) 0.0056(13)
C16 0.094(3) 0.0405(16) 0.0605(18) -0.0217(14) 0.0292(17) -0.0230(16)
C17 0.126(3) 0.053(2) 0.072(2) -0.0080(17) 0.026(2) 0.039(2)
C18 0.0325(13) 0.0354(12) 0.0237(10) 0.0046(10) 0.0078(9) 0.0033(10)
C19 0.0663(19) 0.0534(16) 0.0248(12) 0.0042(11) 0.0166(12) 0.0085(14)
C20 0.0554(17) 0.0419(14) 0.0356(13) 0.0109(11) 0.0212(12) 0.0197(12)
C21 0.061(2) 0.080(2) 0.0509(17) 0.0044(16) 0.0110(15) 0.0087(17)
C22 0.054(2) 0.075(2) 0.070(2) 0.0003(17) 0.0103(16) -0.0086(17)
C23 0.033(3) 0.036(2) 0.0287(19) -0.0015(15) -0.0027(16) 0.0014(17)
C24 0.031(4) 0.035(2) 0.0311(19) -0.0075(16) 0.009(2) 0.007(2)
C25 0.0531(18) 0.0503(17) 0.077(2) -0.0038(15) 0.0373(16) -0.0106(14)
C26 0.0323(13) 0.0339(13) 0.0472(14) -0.0057(11) 0.0104(11) -0.0006(10)
C27 0.0449(16) 0.0390(14) 0.0508(15) 0.0075(12) 0.0205(12) -0.0082(12)
C28 0.0415(17) 0.0673(19) 0.0682(18) -0.0218(15) 0.0276(14) -0.0149(14)
C29 0.078(2) 0.079(2) 0.0380(15) 0.0127(15) 0.0128(14) -0.0268(18)
C23A 0.063(10) 0.044(7) 0.030(5) -0.006(5) 0.013(6) 0.005(6)
C24A 0.044(11) 0.049(7) 0.020(4) -0.011(4) -0.005(6) 0.019(8)

loop_
_atom_type_symbol
_atom_type_description
_atom_type_scat_dispersion_real
_atom_type_scat_dispersion_imag
_atom_type_scat_source
C C 0.0033 0.0016 'International Tables Vol C Tables 4.2.6.8 and 6.1.1.4'
H H 0.0000 0.0000 'International Tables Vol C Tables 4.2.6.8 and 6.1.1.4'
B B 0.0013 0.0007 'International Tables Vol C Tables 4.2.6.8 and 6.1.1.4'
N N 0.0061 0.0033 'International Tables Vol C Tables 4.2.6.8 and 6.1.1.4'
P P 0.1023 0.0942 'International Tables Vol C Tables 4.2.6.8 and 6.1.1.4'
K K 0.2009 0.2494 'International Tables Vol C Tables 4.2.6.8 and 6.1.1.4'

loop_
_geom_angle_atom_site_label_1
_geom_angle_atom_site_label_2
_geom_angle_atom_site_label_3
_geom_angle
P2 K1 H1A 106.3(5)
P2 K1 H1C 83.6(4)
P2 K1 H1D 43.1(6)
P2 K1 H1B 42.0(6)
N1 K1 P2 133.40(4)
N1 K1 N2 61.24(5)
N1 K1 N3 103.78(6)
N1 K1 B1 98.04(7)
N1 K1 H1A 80.0(5)
N1 K1 H1C 116.8(5)
N1 K1 B2 121.66(7)
N1 K1 H1D 103.3(6)
N1 K1 H1B 131.2(7)
N1 K1 C7 96.00(5)
N1 K1 C8 120.70(6)
N2 K1 P2 163.12(4)
N2 K1 N3 59.31(5)
N2 K1 B1 89.44(6)
N2 K1 H1A 82.9(5)
N2 K1 H1C 96.7(4)
N2 K1 B2 139.23(7)
N2 K1 H1D 134.3(5)
N2 K1 H1B 124.1(7)
N2 K1 C7 149.02(5)
N2 K1 C8 161.77(6)
N3 K1 P2 104.99(4)
N3 K1 B1 123.67(6)
N3 K1 H1A 131.2(5)
N3 K1 H1C 113.3(4)
N3 K1 B2 82.65(7)
N3 K1 H1D 87.6(5)
N3 K1 H1B 65.1(7)
N3 K1 C7 151.59(5)
N3 K1 C8 130.80(5)
B1 K1 P2 95.57(5)
B1 K1 H1A 18.3(5)
B1 K1 H1C 18.9(4)
B1 K1 B2 126.55(7)
B1 K1 H1D 136.3(5)
B1 K1 H1B 128.5(6)
B1 K1 C7 72.26(6)
H1A K1 H1C 37.1(7)
H1A K1 H1D 139.8(7)
H1A K1 H1B 144.6(8)
H1C K1 H1D 126.7(7)
H1C K1 H1B 110.7(8)
B2 K1 P2 31.26(5)
B2 K1 H1A 137.2(5)
B2 K1 H1C 112.6(4)
B2 K1 H1D 18.4(6)
B2 K1 H1B 19.3(7)
B2 K1 C7 69.57(6)
H1D K1 H1B 33.8(8)
C7 K1 P2 47.17(3)
C7 K1 H1A 71.9(5)
C7 K1 H1C 74.0(4)
C7 K1 H1D 67.9(5)
C7 K1 H1B 86.5(7)
C8 K1 P2 27.85(4)
C8 K1 B1 72.34(6)
C8 K1 H1A 79.8(5)
C8 K1 H1C 65.8(4)
C8 K1 B2 57.44(6)
C8 K1 H1D 63.9(5)
C8 K1 H1B 69.8(6)
C8 K1 C7 24.73(5)
C1 P1 B1 118.99(11)
C1 P1 C9 101.80(9)
C1 P1 C12 106.89(10)
C9 P1 B1 113.07(11)
C9 P1 C12 104.87(10)
C12 P1 B1 110.05(10)
B2 P2 K1 64.70(10)
C8 P2 K1 59.89(7)
C8 P2 B2 119.19(12)
C8 P2 C15 112.75(11)
C8 P2 C18 102.46(10)
C15 P2 K1 157.55(9)
C15 P2 B2 108.62(13)
C18 P2 K1 99.85(7)
C18 P2 B2 109.81(12)
C18 P2 C15 102.53(11)
C21 N1 K1 106.92(16)
C21 N1 C22 109.1(2)
C21 N1 C23 117.8(3)
C21 N1 C23A 84.0(7)
C22 N1 K1 105.14(17)
C22 N1 C23 104.0(3)
C22 N1 C23A 133.6(6)
C23 N1 K1 113.20(17)
C23A N1 K1 113.3(4)
C24 N2 K1 110.5(2)
C24 N2 C25 104.4(5)
C24 N2 C26 115.2(4)
C25 N2 K1 98.05(15)
C25 N2 C26 109.96(19)
C25 N2 C24A 127.6(11)
C26 N2 K1 116.69(13)
C26 N2 C24A 94.5(12)
C24A N2 K1 111.4(5)
C27 N3 K1 115.21(13)
C27 N3 C29 108.8(2)
C28 N3 K1 93.46(15)
C28 N3 C27 110.8(2)
C28 N3 C29 109.8(2)
C29 N3 K1 117.75(15)
K1 B1 H1A 50.7(12)
K1 B1 H1 132.1(12)
K1 B1 H1C 59.3(12)
P1 B1 K1 124.01(11)
P1 B1 H1A 106.6(12)
P1 B1 H1 103.4(12)
P1 B1 H1C 109.9(12)
H1A B1 H1 112.6(16)
H1A B1 H1C 110.0(17)
H1 B1 H1C 114.0(16)
K1 B2 H1D 63.1(15)
K1 B2 H2 160.4(18)
K1 B2 H1B 55.0(15)
P2 B2 K1 84.04(10)
P2 B2 H1D 113.1(15)
P2 B2 H2 108.6(18)
P2 B2 H1B 104.1(16)
H1D B2 H2 122(2)
H1D B2 H1B 101(2)
H2 B2 H1B 106(2)
P1 C1 H1E 105.1(12)
P1 C1 H1F 103.8(13)
H1E C1 H1F 106.0(18)
C2 C1 P1 119.54(14)
C2 C1 H1E 110.6(12)
C2 C1 H1F 110.8(13)
C3 C2 C1 119.29(18)
C3 C2 C7 120.21(19)
C7 C2 C1 120.15(17)
C2 C3 H3 118.4
C4 C3 C2 123.10(19)
C4 C3 H3 118.4
C3 C4 H4 121.1
C3 C4 C5 117.81(19)
C5 C4 H4 121.1
C4 C5 H5 119.7
C6 C5 C4 120.6(2)
C6 C5 H5 119.7
C5 C6 H6 118.4
C5 C6 C7 123.1(2)
C7 C6 H6 118.4
C2 C7 K1 114.19(12)
C6 C7 K1 87.88(12)
C6 C7 C2 115.05(17)
C6 C7 C8 122.99(19)
C8 C7 K1 70.82(11)
C8 C7 C2 121.95(19)
K1 C8 H8 106.4(13)
P2 C8 K1 92.26(8)
P2 C8 H8 111.1(13)
C7 C8 K1 84.45(12)
C7 C8 P2 129.10(17)
C7 C8 H8 118.5(13)
P1 C9 H9 107.9
C10 C9 P1 109.56(15)
C10 C9 H9 107.9
C10 C9 C11 111.22(17)
C11 C9 P1 112.18(14)
C11 C9 H9 107.9
C9 C10 H10A 109.5
C9 C10 H10B 109.5
C9 C10 H10C 109.5
H10A C10 H10B 109.5
H10A C10 H10C 109.5
H10B C10 H10C 109.5
C9 C11 H11A 109.5
C9 C11 H11B 109.5
C9 C11 H11C 109.5
H11A C11 H11B 109.5
H11A C11 H11C 109.5
H11B C11 H11C 109.5
P1 C12 H12 106.6
C13 C12 P1 112.81(14)
C13 C12 H12 106.6
C14 C12 P1 112.23(14)
C14 C12 H12 106.6
C14 C12 C13 111.63(18)
C12 C13 H13A 109.5
C12 C13 H13B 109.5
C12 C13 H13C 109.5
H13A C13 H13B 109.5
H13A C13 H13C 109.5
H13B C13 H13C 109.5
C12 C14 H14A 109.5
C12 C14 H14B 109.5
C12 C14 H14C 109.5
H14A C14 H14B 109.5
H14A C14 H14C 109.5
H14B C14 H14C 109.5
P2 C15 H15 107.3
C16 C15 P2 112.93(18)
C16 C15 H15 107.3
C17 C15 P2 110.7(2)
C17 C15 H15 107.3
C17 C15 C16 111.1(3)
C15 C16 H16A 109.5
C15 C16 H16B 109.5
C15 C16 H16C 109.5
H16A C16 H16B 109.5
H16A C16 H16C 109.5
H16B C16 H16C 109.5
C15 C17 H17A 109.5
C15 C17 H17B 109.5
C15 C17 H17C 109.5
H17A C17 H17B 109.5
H17A C17 H17C 109.5
H17B C17 H17C 109.5
P2 C18 H18 107.4
C19 C18 P2 112.46(16)
C19 C18 H18 107.4
C20 C18 P2 112.18(15)
C20 C18 H18 107.4
C20 C18 C19 109.64(19)
C18 C19 H19A 109.5
C18 C19 H19B 109.5
C18 C19 H19C 109.5
H19A C19 H19B 109.5
H19A C19 H19C 109.5
H19B C19 H19C 109.5
C18 C20 H20A 109.5
C18 C20 H20B 109.5
C18 C20 H20C 109.5
H20A C20 H20B 109.5
H20A C20 H20C 109.5
H20B C20 H20C 109.5
N1 C21 H21A 109.5
N1 C21 H21B 109.5
N1 C21 H21C 109.5
N1 C21 C23A 51.2(5)
H21A C21 H21B 109.5
H21A C21 H21C 109.5
H21B C21 H21C 109.5
C23A C21 H21A 157.7
C23A C21 H21B 73.1
C23A C21 H21C 89.5
N1 C22 H22A 109.5
N1 C22 H22B 109.5
N1 C22 H22C 109.5
H22A C22 H22B 109.5
H22A C22 H22C 109.5
H22B C22 H22C 109.5
N1 C23 H23A 109.6
N1 C23 H23B 109.6
N1 C23 C24 110.1(4)
H23A C23 H23B 108.2
C24 C23 H23A 109.6
C24 C23 H23B 109.6
N2 C24 C23 109.5(5)
N2 C24 H24A 109.8
N2 C24 H24B 109.8
C23 C24 H24A 109.8
C23 C24 H24B 109.8
H24A C24 H24B 108.2
N2 C25 H25A 109.5
N2 C25 H25B 109.5
N2 C25 H25C 109.5
H25A C25 H25B 109.5
H25A C25 H25C 109.5
H25B C25 H25C 109.5
N2 C26 H26A 108.9
N2 C26 H26B 108.9
N2 C26 C27 113.43(19)
H26A C26 H26B 107.7
C27 C26 H26A 108.9
C27 C26 H26B 108.9
N3 C27 C26 114.1(2)
N3 C27 H27A 108.7
N3 C27 H27B 108.7
C26 C27 H27A 108.7
C26 C27 H27B 108.7
H27A C27 H27B 107.6
N3 C28 H28A 109.5
N3 C28 H28B 109.5
N3 C28 H28C 109.5
H28A C28 H28B 109.5
H28A C28 H28C 109.5
H28B C28 H28C 109.5
N3 C29 H29A 109.5
N3 C29 H29B 109.5
N3 C29 H29C 109.5
H29A C29 H29B 109.5
H29A C29 H29C 109.5
H29B C29 H29C 109.5
N1 C23A C21 44.8(3)
N1 C23A H23C 110.9
N1 C23A H23D 110.9
C21 C23A H23C 78.7
C21 C23A H23D 94.2
H23C C23A H23D 108.9
C24A C23A N1 104.5(12)
C24A C23A C21 147.2(9)
C24A C23A H23C 110.9
C24A C23A H23D 110.9
N2 C24A H24C 109.3
N2 C24A H24D 109.3
C23A C24A N2 111.4(19)
C23A C24A H24C 109.3
C23A C24A H24D 109.3
H24C C24A H24D 108.0

loop_
_geom_bond_atom_site_label_1
_geom_bond_atom_site_label_2
_geom_bond_distance
K1 P2 3.7089(7)
K1 N1 2.870(2)
K1 N2 2.9464(19)
K1 N3 3.0186(19)
K1 B1 3.319(3)
K1 H1A 2.75(2)
K1 H1C 2.92(2)
K1 B2 3.371(3)
K1 H1D 3.04(3)
K1 H1B 2.87(3)
K1 C7 3.384(2)
K1 C8 3.211(2)
P1 B1 1.924(2)
P1 C1 1.827(2)
P1 C9 1.834(2)
P1 C12 1.8393(19)
P2 B2 1.935(3)
P2 C8 1.734(2)
P2 C15 1.853(2)
P2 C18 1.835(2)
N1 C21 1.436(4)
N1 C22 1.445(4)
N1 C23 1.478(4)
N1 C23A 1.587(11)
N2 C24 1.436(6)
N2 C25 1.454(3)
N2 C26 1.466(3)
N2 C24A 1.615(16)
N3 C27 1.458(3)
N3 C28 1.448(3)
N3 C29 1.464(3)
B1 H1A 1.11(2)
B1 H1 1.12(2)
B1 H1C 1.10(2)
B2 H1D 1.08(3)
B2 H2 1.02(3)
B2 H1B 1.16(3)
C1 H1E 0.95(2)
C1 H1F 0.91(2)
C1 C2 1.499(3)
C2 C3 1.384(3)
C2 C7 1.433(3)
C3 H3 0.9500
C3 C4 1.377(3)
C4 H4 0.9500
C4 C5 1.389(3)
C5 H5 0.9500
C5 C6 1.376(3)
C6 H6 0.9500
C6 C7 1.418(3)
C7 C8 1.422(3)
C8 H8 0.89(2)
C9 H9 1.0000
C9 C10 1.529(3)
C9 C11 1.533(3)
C10 H10A 0.9800
C10 H10B 0.9800
C10 H10C 0.9800
C11 H11A 0.9800
C11 H11B 0.9800
C11 H11C 0.9800
C12 H12 1.0000
C12 C13 1.527(3)
C12 C14 1.525(3)
C13 H13A 0.9800
C13 H13B 0.9800
C13 H13C 0.9800
C14 H14A 0.9800
C14 H14B 0.9800
C14 H14C 0.9800
C15 H15 1.0000
C15 C16 1.513(4)
C15 C17 1.497(4)
C16 H16A 0.9800
C16 H16B 0.9800
C16 H16C 0.9800
C17 H17A 0.9800
C17 H17B 0.9800
C17 H17C 0.9800
C18 H18 1.0000
C18 C19 1.525(3)
C18 C20 1.517(3)
C19 H19A 0.9800
C19 H19B 0.9800
C19 H19C 0.9800
C20 H20A 0.9800
C20 H20B 0.9800
C20 H20C 0.9800
C21 H21A 0.9800
C21 H21B 0.9800
C21 H21C 0.9800
C21 C23A 2.026(12)
C22 H22A 0.9800
C22 H22B 0.9800
C22 H22C 0.9800
C23 H23A 0.9900
C23 H23B 0.9900
C23 C24 1.529(11)
C24 H24A 0.9900
C24 H24B 0.9900
C25 H25A 0.9800
C25 H25B 0.9800
C25 H25C 0.9800
C26 H26A 0.9900
C26 H26B 0.9900
C26 C27 1.506(3)
C27 H27A 0.9900
C27 H27B 0.9900
C28 H28A 0.9800
C28 H28B 0.9800
C28 H28C 0.9800
C29 H29A 0.9800
C29 H29B 0.9800
C29 H29C 0.9800
C23A H23C 0.9900
C23A H23D 0.9900
C23A C24A 1.44(3)
C24A H24C 0.9900
C24A H24D 0.9900

loop_
_geom_torsion_atom_site_label_1
_geom_torsion_atom_site_label_2
_geom_torsion_atom_site_label_3
_geom_torsion_atom_site_label_4
_geom_torsion
K1 P2 C8 C7 -84.7(2)
K1 P2 C15 C16 121.8(2)
K1 P2 C15 C17 -3.6(4)
K1 P2 C18 C19 123.41(16)
K1 P2 C18 C20 -0.74(17)
K1 N1 C21 C23A -112.5(5)
K1 N1 C23 C24 47.3(5)
K1 N1 C23A C21 105.9(3)
K1 N1 C23A C24A -60.6(16)
K1 N2 C24 C23 53.0(6)
K1 N2 C26 C27 42.9(2)
K1 N2 C24A C23A -44(2)
K1 N3 C27 C26 38.0(2)
K1 C7 C8 P2 88.40(18)
P1 C1 C2 C3 94.2(2)
P1 C1 C2 C7 -92.6(2)
N1 C23 C24 N2 -69.7(6)
N1 C23A C24A N2 68(2)
N2 C26 C27 N3 -54.7(3)
B1 P1 C1 C2 39.5(2)
B1 P1 C9 C10 51.64(17)
B1 P1 C9 C11 -72.39(17)
B1 P1 C12 C13 -178.79(16)
B1 P1 C12 C14 -51.64(19)
B2 P2 C8 K1 27.14(14)
B2 P2 C8 C7 -57.5(2)
B2 P2 C15 C16 -169.7(2)
B2 P2 C15 C17 65.0(3)
B2 P2 C18 C19 56.9(2)
B2 P2 C18 C20 -67.3(2)
C1 P1 C9 C10 -77.19(16)
C1 P1 C9 C11 158.77(15)
C1 P1 C12 C13 -48.25(18)
C1 P1 C12 C14 78.90(17)
C1 C2 C3 C4 175.36(19)
C1 C2 C7 K1 84.04(19)
C1 C2 C7 C6 -176.45(18)
C1 C2 C7 C8 2.3(3)
C2 C3 C4 C5 0.2(3)
C2 C7 C8 K1 107.12(18)
C2 C7 C8 P2 -164.48(16)
C3 C2 C7 K1 -102.83(18)
C3 C2 C7 C6 -3.3(3)
C3 C2 C7 C8 175.47(19)
C3 C4 C5 C6 -1.1(3)
C4 C5 C6 C7 -0.3(3)
C5 C6 C7 K1 118.3(2)
C5 C6 C7 C2 2.4(3)
C5 C6 C7 C8 -176.3(2)
C6 C7 C8 K1 -74.19(19)
C6 C7 C8 P2 14.2(3)
C7 C2 C3 C4 2.2(3)
C8 P2 C15 C16 56.0(2)
C8 P2 C15 C17 -69.4(3)
C8 P2 C18 C19 -175.48(18)
C8 P2 C18 C20 60.38(18)
C9 P1 C1 C2 164.48(16)
C9 P1 C12 C13 59.31(18)
C9 P1 C12 C14 -173.54(15)
C12 P1 C1 C2 -85.80(17)
C12 P1 C9 C10 171.55(14)
C12 P1 C9 C11 47.51(17)
C15 P2 C8 K1 156.25(10)
C15 P2 C8 C7 71.6(2)
C15 P2 C18 C19 -58.4(2)
C15 P2 C18 C20 177.42(17)
C18 P2 C8 K1 -94.27(9)
C18 P2 C8 C7 -179.0(2)
C18 P2 C15 C16 -53.5(2)
C18 P2 C15 C17 -178.8(2)
C21 N1 C23 C24 -78.4(4)
C21 N1 C23A C24A -166.4(15)
C21 C23A C24A N2 51(4)
C22 N1 C21 C23A 134.3(5)
C22 N1 C23 C24 160.8(4)
C22 N1 C23A C21 -110.7(6)
C22 N1 C23A C24A 82.8(14)
C23 N1 C21 C23A 16.2(5)
C23 N1 C23A C21 -155.9(7)
C23 N1 C23A C24A 37.7(13)
C24 N2 C26 C27 174.9(4)
C24 N2 C24A C23A 49(2)
C25 N2 C24 C23 157.5(4)
C25 N2 C26 C27 -67.6(3)
C25 N2 C24A C23A 75.6(14)
C26 N2 C24 C23 -81.9(4)
C26 N2 C24A C23A -164.9(16)
C28 N3 C27 C26 -66.5(3)
C29 N3 C27 C26 172.7(2)
C23A N1 C23 C24 -51.1(7)
C24A N2 C24 C23 -43.9(16)
C24A N2 C26 C27 159.5(7)
